data_4130363
loop_
_publ_author_name
'Gurak, Jr, John A'
'Yang, Kin S.'
'Liu, Zhen'
'Engle, Keary M.'

_publ_section_title
;
 Directed, Regiocontrolled Hydroamination of Unactivated Alkenes via
 Protodepalladation.
;
_journal_issue 18
_journal_name_full 'Journal of the American Chemical Society'
_journal_page_first 5805
_journal_page_last 5808
_journal_paper_doi 10.1021/jacs.6b02718
_journal_volume 138
_journal_year 2016
_chemical_formula_moiety 'C20 H21 N3 O3'
_chemical_formula_sum 'C20 H21 N3 O3'
_chemical_formula_weight 351.40
_space_group_crystal_system monoclinic
_space_group_IT_number 14
_space_group_name_Hall '-P 2yn'
_space_group_name_H-M_alt 'P 1 21/n 1'
_atom_sites_solution_hydrogens geom
_atom_sites_solution_primary dual
_audit_creation_date 2016-02-22
_audit_creation_method
;
Olex2 1.2
(compiled 2016.02.19 svn.r3266 for OlexSys, GUI svn.r5155)
;
_cell_angle_alpha 90
_cell_angle_beta 94.473(2)
_cell_angle_gamma 90
_cell_formula_units_Z 4
_cell_length_a 8.6307(4)
_cell_length_b 5.2843(3)
_cell_length_c 37.3565(18)
_cell_measurement_reflns_used 8486
_cell_measurement_temperature 100(2)
_cell_measurement_theta_max 68.29
_cell_measurement_theta_min 2.37
_cell_volume 1698.54(15)
_computing_cell_refinement 'SAINT v8.34A (Bruker, 2013)'
_computing_data_collection 'APEX2 v2013.10-0 (Bruker, 2013)'
_computing_data_reduction 'SAINT v8.34A (Bruker, 2013)'
_computing_molecular_graphics 'Olex2 (Dolomanov et al., 2009)'
_computing_publication_material 'Olex2 (Dolomanov et al., 2009)'
_computing_structure_refinement 'XL (Sheldrick, 2008)'
_computing_structure_solution 'XM (Sheldrick, 2008)'
_diffrn_ambient_temperature 100.0
_diffrn_detector_area_resol_mean 7.9
_diffrn_detector_type 'CCD Area Detector'
_diffrn_measured_fraction_theta_full 0.996
_diffrn_measured_fraction_theta_max 0.984
_diffrn_measurement_device 'Kappa Four-Circle Diffractometer'
_diffrn_measurement_device_type 'Bruker X8 APEX II'
_diffrn_measurement_method '\w and \f scans'
_diffrn_radiation_type CuK\a
_diffrn_radiation_wavelength 1.54178
_diffrn_reflns_av_R_equivalents 0.0399
_diffrn_reflns_av_unetI/netI 0.0360
_diffrn_reflns_Laue_measured_fraction_full 0.996
_diffrn_reflns_Laue_measured_fraction_max 0.984
_diffrn_reflns_limit_h_max 10
_diffrn_reflns_limit_h_min -10
_diffrn_reflns_limit_k_max 6
_diffrn_reflns_limit_k_min -6
_diffrn_reflns_limit_l_max 44
_diffrn_reflns_limit_l_min -44
_diffrn_reflns_number 13818
_diffrn_reflns_point_group_measured_fraction_full 0.996
_diffrn_reflns_point_group_measured_fraction_max 0.984
_diffrn_reflns_theta_full 67.679
_diffrn_reflns_theta_max 68.334
_diffrn_reflns_theta_min 1.186
_exptl_absorpt_coefficient_mu 0.764
_exptl_absorpt_correction_T_max 0.3200
_exptl_absorpt_correction_T_min 0.2228
_exptl_absorpt_correction_type multi-scan
_exptl_absorpt_process_details
;
SADABS-2014/5 (Bruker,2014/5) was used for absorption correction.
wR2(int) was 0.0996 before and 0.0576 after correction.
The Ratio of minimum to maximum transmission is 0.6962.
The \l/2 correction factor is 0.00150.
;
_exptl_crystal_colour colourless
_exptl_crystal_colour_primary colourless
_exptl_crystal_density_diffrn 1.374
_exptl_crystal_description needle
_exptl_crystal_F_000 744
_exptl_crystal_size_max 0.27
_exptl_crystal_size_mid 0.1
_exptl_crystal_size_min 0.08
_refine_diff_density_max 0.223
_refine_diff_density_min -0.232
_refine_diff_density_rms 0.053
_refine_ls_extinction_method none
_refine_ls_goodness_of_fit_ref 1.080
_refine_ls_hydrogen_treatment constr
_refine_ls_matrix_type full
_refine_ls_number_parameters 236
_refine_ls_number_reflns 3071
_refine_ls_number_restraints 0
_refine_ls_restrained_S_all 1.080
_refine_ls_R_factor_all 0.0606
_refine_ls_R_factor_gt 0.0592
_refine_ls_shift/su_max 0.000
_refine_ls_shift/su_mean 0.000
_refine_ls_structure_factor_coef Fsqd
_refine_ls_weighting_details 'w=1/[\s^2^(Fo^2^)+(0.1115P)^2^+1.8740P] where P=(Fo^2^+2Fc^2^)/3'
_refine_ls_weighting_scheme calc
_refine_ls_wR_factor_gt 0.1816
_refine_ls_wR_factor_ref 0.1831
_reflns_Friedel_coverage 0.000
_reflns_number_gt 2952
_reflns_number_total 3071
_reflns_threshold_expression 'I > 2\s(I)'
_cod_data_source_file ja6b02718_si_002.cif
_cod_data_source_block engle10_a
_cod_database_code 4130363
_shelx_space_group_comment
;
The symmetry employed for this shelxl refinement is uniquely defined
by the following loop, which should always be used as a source of
symmetry information in preference to the above space-group names.
They are only intended as comments.
;
_shelx_estimated_absorpt_t_max 0.941
_shelx_estimated_absorpt_t_min 0.820
_olex2_refinement_description
;
1. Twinned data refinement
 Scales: 0.8367(17) 0.1633(17)
2. Fixed Uiso
 At 1.2 times of:
  All C(H) groups, All C(H,H) groups, All N(H) groups
3.a Ternary CH refined with riding coordinates:
 C5(H5), C9(H9)
3.b Secondary CH2 refined with riding coordinates:
 C2(H2A,H2B), C3(H3A,H3B), C6(H6A,H6B), C7(H7A,H7B), C8(H8A,H8B), C10(H10A,H10B)
3.c Aromatic/amide H refined with riding coordinates:
 N2(H2), C13(H13), C14(H14), C15(H15), C17(H17), C18(H18), C19(H19)
;
_shelx_shelxl_version_number 2014/7
_olex2_submission_special_instructions 'No special instructions were received'

loop_
_space_group_symop_operation_xyz
'x, y, z'
'-x+1/2, y+1/2, -z+1/2'
'-x, -y, -z'
'x-1/2, -y-1/2, z-1/2'

loop_
_atom_site_label
_atom_site_type_symbol
_atom_site_fract_x
_atom_site_fract_y
_atom_site_fract_z
_atom_site_U_iso_or_equiv
_atom_site_adp_type
_atom_site_occupancy
_atom_site_site_symmetry_order
_atom_site_calc_flag
_atom_site_refinement_flags_posn
O1 O 0.1529(2) 0.4943(4) 0.25642(5) 0.0238(5) Uani 1 1 d .
O2 O -0.1081(2) 1.1730(4) 0.29737(5) 0.0274(5) Uani 1 1 d .
O3 O 0.4292(3) 0.5804(6) 0.35002(6) 0.0462(7) Uani 1 1 d .
N1 N 0.0343(3) 0.8203(5) 0.28474(6) 0.0204(5) Uani 1 1 d .
N2 N 0.4897(3) 0.7051(5) 0.40712(6) 0.0251(6) Uani 1 1 d .
H2 H 0.4695 0.8217 0.4229 0.030 Uiso 1 1 calc R
N3 N 0.5948(3) 0.7355(5) 0.47554(6) 0.0232(5) Uani 1 1 d .
C1 C 0.0714(3) 0.6798(6) 0.25495(7) 0.0200(6) Uani 1 1 d .
C2 C -0.0103(3) 0.7979(6) 0.22197(7) 0.0231(6) Uani 1 1 d .
H2A H -0.0840 0.6766 0.2097 0.028 Uiso 1 1 calc R
H2B H 0.0657 0.8515 0.2049 0.028 Uiso 1 1 calc R
C3 C -0.0969(3) 1.0266(6) 0.23556(8) 0.0244(6) Uani 1 1 d .
H3A H -0.0598 1.1852 0.2250 0.029 Uiso 1 1 calc R
H3B H -0.2101 1.0107 0.2294 0.029 Uiso 1 1 calc R
C4 C -0.0604(3) 1.0245(6) 0.27588(8) 0.0218(6) Uani 1 1 d .
C5 C 0.1036(3) 0.7625(6) 0.32113(7) 0.0210(6) Uani 1 1 d .
H5 H 0.1653 0.6032 0.3196 0.025 Uiso 1 1 calc R
C6 C -0.0206(3) 0.7145(6) 0.34730(7) 0.0233(6) Uani 1 1 d .
H6A H -0.0835 0.5651 0.3394 0.028 Uiso 1 1 calc R
H6B H -0.0908 0.8626 0.3476 0.028 Uiso 1 1 calc R
C7 C 0.0569(3) 0.6687(6) 0.38498(7) 0.0237(6) Uani 1 1 d .
H7A H -0.0240 0.6429 0.4020 0.028 Uiso 1 1 calc R
H7B H 0.1208 0.5131 0.3849 0.028 Uiso 1 1 calc R
C8 C 0.1595(3) 0.8915(6) 0.39748(7) 0.0220(6) Uani 1 1 d .
H8A H 0.2073 0.8571 0.4219 0.026 Uiso 1 1 calc R
H8B H 0.0948 1.0455 0.3986 0.026 Uiso 1 1 calc R
C9 C 0.2885(3) 0.9379(6) 0.37195(7) 0.0222(6) Uani 1 1 d .
H9 H 0.3436 1.0979 0.3795 0.027 Uiso 1 1 calc R
C10 C 0.2167(3) 0.9739(6) 0.33334(7) 0.0235(6) Uani 1 1 d .
H10A H 0.1610 1.1378 0.3317 0.028 Uiso 1 1 calc R
H10B H 0.3010 0.9810 0.3169 0.028 Uiso 1 1 calc R
C11 C 0.4069(3) 0.7237(6) 0.37446(7) 0.0235(6) Uani 1 1 d .
C12 C 0.6014(3) 0.5277(6) 0.41879(8) 0.0232(6) Uani 1 1 d .
C13 C 0.6600(3) 0.3397(6) 0.39795(8) 0.0249(6) Uani 1 1 d .
H13 H 0.6246 0.3249 0.3733 0.030 Uiso 1 1 calc R
C14 C 0.7720(4) 0.1704(6) 0.41326(8) 0.0276(7) Uani 1 1 d .
H14 H 0.8105 0.0411 0.3987 0.033 Uiso 1 1 calc R
C15 C 0.8272(3) 0.1862(6) 0.44851(8) 0.0269(7) Uani 1 1 d .
H15 H 0.9032 0.0695 0.4581 0.032 Uiso 1 1 calc R
C16 C 0.7708(3) 0.3767(6) 0.47066(8) 0.0229(6) Uani 1 1 d .
C17 C 0.8214(3) 0.4084(6) 0.50726(8) 0.0255(6) Uani 1 1 d .
H17 H 0.8988 0.2999 0.5183 0.031 Uiso 1 1 calc R
C18 C 0.7583(3) 0.5962(6) 0.52666(8) 0.0272(7) Uani 1 1 d .
H18 H 0.7907 0.6188 0.5513 0.033 Uiso 1 1 calc R
C19 C 0.6448(4) 0.7556(6) 0.50962(8) 0.0253(6) Uani 1 1 d .
H19 H 0.6018 0.8849 0.5235 0.030 Uiso 1 1 calc R
C20 C 0.6559(3) 0.5477(6) 0.45591(7) 0.0214(6) Uani 1 1 d .

loop_
_atom_site_aniso_label
_atom_site_aniso_U_11
_atom_site_aniso_U_22
_atom_site_aniso_U_33
_atom_site_aniso_U_23
_atom_site_aniso_U_13
_atom_site_aniso_U_12
O1 0.0246(10) 0.0230(11) 0.0240(10) -0.0017(8) 0.0024(8) 0.0034(9)
O2 0.0270(10) 0.0251(11) 0.0297(11) -0.0048(9) -0.0004(9) 0.0055(9)
O3 0.0443(14) 0.0649(18) 0.0273(11) -0.0173(12) -0.0098(10) 0.0307(14)
N1 0.0197(11) 0.0208(12) 0.0206(11) -0.0006(10) 0.0012(9) 0.0013(10)
N2 0.0264(12) 0.0249(13) 0.0235(12) -0.0061(10) -0.0025(10) 0.0064(11)
N3 0.0235(12) 0.0208(12) 0.0252(12) -0.0001(10) 0.0003(10) 0.0010(10)
C1 0.0186(13) 0.0201(14) 0.0217(13) -0.0017(11) 0.0033(11) -0.0038(11)
C2 0.0230(13) 0.0244(15) 0.0213(13) -0.0003(11) -0.0011(11) -0.0014(12)
C3 0.0249(14) 0.0211(14) 0.0261(14) 0.0018(12) -0.0041(11) -0.0002(12)
C4 0.0192(12) 0.0199(14) 0.0260(14) -0.0007(12) -0.0005(11) -0.0006(12)
C5 0.0235(14) 0.0205(14) 0.0190(13) 0.0007(11) 0.0008(11) 0.0033(12)
C6 0.0245(14) 0.0228(14) 0.0224(14) -0.0014(12) 0.0013(12) -0.0009(12)
C7 0.0279(14) 0.0211(14) 0.0222(13) 0.0012(11) 0.0028(11) 0.0015(12)
C8 0.0243(14) 0.0211(14) 0.0206(13) 0.0006(11) 0.0008(11) 0.0050(12)
C9 0.0209(13) 0.0232(14) 0.0222(13) 0.0001(11) 0.0003(11) 0.0003(12)
C10 0.0228(14) 0.0262(15) 0.0212(13) 0.0019(11) 0.0006(11) 0.0005(12)
C11 0.0215(13) 0.0283(15) 0.0206(13) -0.0039(12) 0.0008(11) 0.0028(13)
C12 0.0204(13) 0.0247(15) 0.0244(13) 0.0001(12) 0.0012(11) -0.0002(12)
C13 0.0220(13) 0.0257(15) 0.0273(14) -0.0034(12) 0.0035(12) -0.0002(12)
C14 0.0240(14) 0.0267(16) 0.0331(15) -0.0034(13) 0.0079(12) 0.0026(13)
C15 0.0210(14) 0.0244(15) 0.0356(16) 0.0038(13) 0.0030(12) 0.0054(12)
C16 0.0178(13) 0.0219(14) 0.0295(14) 0.0038(12) 0.0045(11) -0.0009(12)
C17 0.0206(14) 0.0266(16) 0.0292(14) 0.0070(12) 0.0021(11) 0.0018(12)
C18 0.0274(15) 0.0306(17) 0.0231(13) 0.0007(12) -0.0007(12) -0.0018(13)
C19 0.0297(15) 0.0237(15) 0.0224(13) -0.0013(12) 0.0005(12) 0.0005(13)
C20 0.0204(13) 0.0193(14) 0.0247(13) -0.0006(11) 0.0029(11) -0.0004(11)

loop_
_atom_type_symbol
_atom_type_description
_atom_type_scat_dispersion_real
_atom_type_scat_dispersion_imag
_atom_type_scat_source
C C 0.0181 0.0091 'International Tables Vol C Tables 4.2.6.8 and 6.1.1.4'
H H 0.0000 0.0000 'International Tables Vol C Tables 4.2.6.8 and 6.1.1.4'
N N 0.0311 0.0180 'International Tables Vol C Tables 4.2.6.8 and 6.1.1.4'
O O 0.0492 0.0322 'International Tables Vol C Tables 4.2.6.8 and 6.1.1.4'

loop_
_geom_angle_atom_site_label_1
_geom_angle_atom_site_label_2
_geom_angle_atom_site_label_3
_geom_angle
C1 N1 C5 121.5(2)
C4 N1 C1 113.2(2)
C4 N1 C5 125.1(2)
C11 N2 H2 115.5
C11 N2 C12 129.0(3)
C12 N2 H2 115.5
C19 N3 C20 117.9(3)
O1 C1 N1 124.5(3)
O1 C1 C2 127.5(3)
N1 C1 C2 108.0(2)
C1 C2 H2A 110.7
C1 C2 H2B 110.7
C1 C2 C3 105.4(2)
H2A C2 H2B 108.8
C3 C2 H2A 110.7
C3 C2 H2B 110.7
C2 C3 H3A 110.8
C2 C3 H3B 110.8
H3A C3 H3B 108.9
C4 C3 C2 104.8(2)
C4 C3 H3A 110.8
C4 C3 H3B 110.8
O2 C4 N1 124.8(3)
O2 C4 C3 126.6(3)
N1 C4 C3 108.5(2)
N1 C5 H5 107.5
N1 C5 C6 111.7(2)
N1 C5 C10 109.1(2)
C6 C5 H5 107.5
C6 C5 C10 113.2(2)
C10 C5 H5 107.5
C5 C6 H6A 109.7
C5 C6 H6B 109.7
C5 C6 C7 109.7(2)
H6A C6 H6B 108.2
C7 C6 H6A 109.7
C7 C6 H6B 109.7
C6 C7 H7A 109.4
C6 C7 H7B 109.4
H7A C7 H7B 108.0
C8 C7 C6 111.2(2)
C8 C7 H7A 109.4
C8 C7 H7B 109.4
C7 C8 H8A 109.4
C7 C8 H8B 109.4
C7 C8 C9 111.3(2)
H8A C8 H8B 108.0
C9 C8 H8A 109.4
C9 C8 H8B 109.4
C8 C9 H9 108.0
C10 C9 C8 110.0(2)
C10 C9 H9 108.0
C11 C9 C8 110.9(2)
C11 C9 H9 108.0
C11 C9 C10 111.7(2)
C5 C10 C9 113.0(2)
C5 C10 H10A 109.0
C5 C10 H10B 109.0
C9 C10 H10A 109.0
C9 C10 H10B 109.0
H10A C10 H10B 107.8
O3 C11 N2 121.6(3)
O3 C11 C9 124.2(3)
N2 C11 C9 114.2(2)
N2 C12 C20 114.9(3)
C13 C12 N2 125.7(3)
C13 C12 C20 119.4(3)
C12 C13 H13 120.0
C12 C13 C14 119.9(3)
C14 C13 H13 120.0
C13 C14 H14 119.0
C15 C14 C13 122.0(3)
C15 C14 H14 119.0
C14 C15 H15 120.1
C14 C15 C16 119.8(3)
C16 C15 H15 120.1
C15 C16 C20 119.2(3)
C17 C16 C15 123.8(3)
C17 C16 C20 117.0(3)
C16 C17 H17 120.2
C18 C17 C16 119.6(3)
C18 C17 H17 120.2
C17 C18 H18 120.4
C17 C18 C19 119.1(3)
C19 C18 H18 120.4
N3 C19 C18 123.6(3)
N3 C19 H19 118.2
C18 C19 H19 118.2
N3 C20 C12 117.5(3)
N3 C20 C16 122.8(3)
C16 C20 C12 119.7(3)

loop_
_geom_bond_atom_site_label_1
_geom_bond_atom_site_label_2
_geom_bond_distance
O1 C1 1.205(4)
O2 C4 1.217(4)
O3 C11 1.213(4)
N1 C1 1.396(4)
N1 C4 1.378(4)
N1 C5 1.474(3)
N2 H2 0.8800
N2 C11 1.369(4)
N2 C12 1.390(4)
N3 C19 1.316(4)
N3 C20 1.364(4)
C1 C2 1.507(4)
C2 H2A 0.9900
C2 H2B 0.9900
C2 C3 1.528(4)
C3 H3A 0.9900
C3 H3B 0.9900
C3 C4 1.515(4)
C5 H5 1.0000
C5 C6 1.527(4)
C5 C10 1.530(4)
C6 H6A 0.9900
C6 H6B 0.9900
C6 C7 1.530(4)
C7 H7A 0.9900
C7 H7B 0.9900
C7 C8 1.524(4)
C8 H8A 0.9900
C8 H8B 0.9900
C8 C9 1.541(4)
C9 H9 1.0000
C9 C10 1.537(4)
C9 C11 1.523(4)
C10 H10A 0.9900
C10 H10B 0.9900
C12 C13 1.382(4)
C12 C20 1.433(4)
C13 H13 0.9500
C13 C14 1.406(5)
C14 H14 0.9500
C14 C15 1.368(4)
C15 H15 0.9500
C15 C16 1.413(4)
C16 C17 1.412(4)
C16 C20 1.421(4)
C17 H17 0.9500
C17 C18 1.367(5)
C18 H18 0.9500
C18 C19 1.406(4)
C19 H19 0.9500

loop_
_geom_torsion_atom_site_label_1
_geom_torsion_atom_site_label_2
_geom_torsion_atom_site_label_3
_geom_torsion_atom_site_label_4
_geom_torsion
O1 C1 C2 C3 179.9(3)
N1 C1 C2 C3 1.1(3)
N1 C5 C6 C7 -177.2(2)
N1 C5 C10 C9 176.9(2)
N2 C12 C13 C14 -179.4(3)
N2 C12 C20 N3 -0.4(4)
N2 C12 C20 C16 -179.7(3)
C1 N1 C4 O2 179.7(3)
C1 N1 C4 C3 1.1(3)
C1 N1 C5 C6 -124.2(3)
C1 N1 C5 C10 110.0(3)
C1 C2 C3 C4 -0.5(3)
C2 C3 C4 O2 -178.9(3)
C2 C3 C4 N1 -0.3(3)
C4 N1 C1 O1 179.8(3)
C4 N1 C1 C2 -1.4(3)
C4 N1 C5 C6 61.6(4)
C4 N1 C5 C10 -64.3(3)
C5 N1 C1 O1 4.8(4)
C5 N1 C1 C2 -176.3(2)
C5 N1 C4 O2 -5.6(4)
C5 N1 C4 C3 175.8(2)
C5 C6 C7 C8 57.3(3)
C6 C5 C10 C9 51.8(3)
C6 C7 C8 C9 -59.5(3)
C7 C8 C9 C10 55.3(3)
C7 C8 C9 C11 -68.8(3)
C8 C9 C10 C5 -51.3(3)
C8 C9 C11 O3 115.3(4)
C8 C9 C11 N2 -65.3(3)
C10 C5 C6 C7 -53.5(3)
C10 C9 C11 O3 -7.8(4)
C10 C9 C11 N2 171.6(3)
C11 N2 C12 C13 5.1(5)
C11 N2 C12 C20 -174.4(3)
C11 C9 C10 C5 72.3(3)
C12 N2 C11 O3 -3.1(5)
C12 N2 C11 C9 177.4(3)
C12 C13 C14 C15 -0.6(5)
C13 C12 C20 N3 -179.8(3)
C13 C12 C20 C16 0.9(4)
C13 C14 C15 C16 0.3(5)
C14 C15 C16 C17 -179.7(3)
C14 C15 C16 C20 0.6(4)
C15 C16 C17 C18 -179.1(3)
C15 C16 C20 N3 179.6(3)
C15 C16 C20 C12 -1.2(4)
C16 C17 C18 C19 -0.5(5)
C17 C16 C20 N3 -0.1(4)
C17 C16 C20 C12 179.1(3)
C17 C18 C19 N3 -0.2(5)
C19 N3 C20 C12 -179.8(3)
C19 N3 C20 C16 -0.5(4)
C20 N3 C19 C18 0.7(5)
C20 C12 C13 C14 0.0(4)
C20 C16 C17 C18 0.6(4)

loop_
_twin_individual_id
_twin_individual_mass_fraction_refined
1 0.8367(17)
2 0.1633(17)
